data_3000220
loop_
_publ_author_name
'Gines M. Esteban-Parra'
'Eider San Sebasti\'an'
'Javier Cepeda'
'Cristina S\'anchez-Gonz\'alez'
'Lorenzo Rivas'
'Juan Llopis'
'Pilar Aranda'
'Miguel Quir\'os'
'Antonio Rodr\'iguez-Di\'eguez'

_publ_section_title
;
 Anti-diabetic and anti-parasitic properties of a family of luminescent
 zinc coordination compounds based on the
 7-amino-5-methyl-1,2,4-triazolo[1,5-a]pyrimidine ligand
;
_journal_name_full 'Journal of Inorganic Biochemistry'
_journal_page_first 111235
_journal_paper_doi 10.1016/j.jinorgbio.2020.111235
_journal_volume 212
_journal_year 2020
_chemical_formula_moiety 'C6 H7 N5, H2 O'
_chemical_formula_sum 'C6 H9 N5 O'
_chemical_formula_weight 167.18
_space_group_crystal_system orthorhombic
_space_group_IT_number 61
_space_group_name_Hall '-P 2ac 2ab'
_space_group_name_H-M_alt 'P b c a'
_symmetry_space_group_name_Hall '-P 2ac 2ab'
_symmetry_space_group_name_H-M 'P b c a'
_atom_sites_solution_hydrogens difmap
_audit_creation_method SHELXL-2018/3
_cell_angle_alpha 90
_cell_angle_beta 90
_cell_angle_gamma 90
_cell_formula_units_Z 16
_cell_length_a 14.3058(9)
_cell_length_b 7.1686(4)
_cell_length_c 30.771(2)
_cell_measurement_reflns_used 24331
_cell_measurement_temperature 100(2)
_cell_measurement_theta_max 28.401
_cell_measurement_theta_min 2.648
_cell_volume 3155.6(3)
_computing_cell_refinement 'Bruker ApexII'
_computing_data_collection 'Bruker ApexII'
_computing_data_reduction 'Bruker ApexII'
_computing_publication_material 'SHELXL-2018/3 (Sheldrick, 2018)'
_computing_structure_refinement 'SHELXL-2018/3 (Sheldrick, 2018)'
_computing_structure_solution 'SHELXL-2018/3 (Sheldrick, 2018)'
_diffrn_ambient_temperature 100(2)
_diffrn_measured_fraction_theta_full 0.999
_diffrn_measured_fraction_theta_max 0.996
_diffrn_measurement_device_type 'Bruker D8 Venture'
_diffrn_measurement_method 'Phi and Omega Scans'
_diffrn_radiation_type MoK\a
_diffrn_radiation_wavelength 0.71069
_diffrn_reflns_av_R_equivalents 0.0661
_diffrn_reflns_av_unetI/netI 0.0260
_diffrn_reflns_Laue_measured_fraction_full 0.999
_diffrn_reflns_Laue_measured_fraction_max 0.996
_diffrn_reflns_limit_h_max 19
_diffrn_reflns_limit_h_min -19
_diffrn_reflns_limit_k_max 8
_diffrn_reflns_limit_k_min -9
_diffrn_reflns_limit_l_max 41
_diffrn_reflns_limit_l_min -41
_diffrn_reflns_number 75055
_diffrn_reflns_point_group_measured_fraction_full 0.999
_diffrn_reflns_point_group_measured_fraction_max 0.996
_diffrn_reflns_theta_full 25.240
_diffrn_reflns_theta_max 28.772
_diffrn_reflns_theta_min 2.648
_diffrn_source 'Fine-focus sealed tube'
_exptl_absorpt_coefficient_mu 0.104
_exptl_absorpt_correction_T_max 0.7458
_exptl_absorpt_correction_T_min 0.7180
_exptl_absorpt_correction_type empirical
_exptl_absorpt_process_details 'Bruker SADABS (Bruker, 1999)'
_exptl_crystal_colour Colourless
_exptl_crystal_density_diffrn 1.408
_exptl_crystal_description Irregular
_exptl_crystal_F_000 1408
_exptl_crystal_size_max 0.210
_exptl_crystal_size_mid 0.170
_exptl_crystal_size_min 0.140
_refine_diff_density_max 0.222
_refine_diff_density_min -0.317
_refine_diff_density_rms 0.070
_refine_ls_extinction_coef .
_refine_ls_extinction_method none
_refine_ls_goodness_of_fit_ref 1.089
_refine_ls_hydrogen_treatment refxyz
_refine_ls_matrix_type full
_refine_ls_number_parameters 296
_refine_ls_number_reflns 4087
_refine_ls_number_restraints 4
_refine_ls_restrained_S_all 1.089
_refine_ls_R_factor_all 0.0603
_refine_ls_R_factor_gt 0.0453
_refine_ls_shift/su_max 0.020
_refine_ls_shift/su_mean 0.003
_refine_ls_structure_factor_coef Fsqd
_refine_ls_weighting_details 'w=1/[\s^2^(Fo^2^)+(0.0500P)^2^+1.5000P] where P=(Fo^2^+2Fc^2^)/3'
_refine_ls_weighting_scheme calc
_refine_ls_wR_factor_gt 0.1031
_refine_ls_wR_factor_ref 0.1099
_reflns_Friedel_coverage 0.000
_reflns_Friedel_fraction_full .
_reflns_Friedel_fraction_max .
_reflns_number_gt 3312
_reflns_number_total 4087
_reflns_threshold_expression 'I > 2\s(I)'
_cod_data_source_file amtp.cif
_cod_data_source_block amtp
_cod_depositor_comments
;
The following automatic conversions were performed:

'_exptl_absorpt_correction_type' value 'Empirical' changed to
'empirical' according to the built-in table from CIF Core dictionary
named 'cif_core.dic' version 2.4.5 from 2014-11-21.

Automatic conversion script
Id: cif_fix_values 6524 2018-11-02 12:15:13Z antanas 

 Releasing structure 3000220 into public domain as published material.
;
_cod_database_code 3000220
_cod_database_fobs_code 3000220
_shelx_shelxl_version_number 2018/3
_shelx_space_group_comment
;
The symmetry employed for this shelxl refinement is uniquely defined
by the following loop, which should always be used as a source of
symmetry information in preference to the above space-group names.
They are only intended as comments.
;
_shelx_estimated_absorpt_t_min 0.978
_shelx_estimated_absorpt_t_max 0.986

loop_
_space_group_symop_operation_xyz
'x, y, z'
'-x+1/2, -y, z+1/2'
'x+1/2, -y+1/2, -z'
'-x, y+1/2, -z+1/2'
'-x, -y, -z'
'x-1/2, y, -z-1/2'
'-x-1/2, y-1/2, z'
'x, -y-1/2, z-1/2'

loop_
_atom_site_label
_atom_site_type_symbol
_atom_site_fract_x
_atom_site_fract_y
_atom_site_fract_z
_atom_site_U_iso_or_equiv
_atom_site_adp_type
_atom_site_occupancy
_atom_site_site_symmetry_order
_atom_site_calc_flag
_atom_site_refinement_flags_posn
_atom_site_refinement_flags_adp
_atom_site_refinement_flags_occupancy
_atom_site_disorder_assembly
_atom_site_disorder_group
N1A N 0.34108(7) 0.69714(16) 0.61923(4) 0.0171(2) Uani 1 1 d . . . . .
C2A C 0.42452(9) 0.7239(2) 0.60143(5) 0.0218(3) Uani 1 1 d . . . . .
H2A H 0.4805(13) 0.690(2) 0.6185(5) 0.027(4) Uiso 1 1 d . . . . .
N3A N 0.42773(8) 0.79658(17) 0.56098(4) 0.0216(3) Uani 1 1 d . . . . .
C3AA C 0.33672(9) 0.81824(18) 0.55112(4) 0.0157(3) Uani 1 1 d . . . . .
N4A N 0.29825(8) 0.88280(15) 0.51453(3) 0.0168(2) Uani 1 1 d . . . . .
C5A C 0.20420(9) 0.88634(17) 0.51362(4) 0.0159(3) Uani 1 1 d . . . . .
C6A C 0.14829(9) 0.83032(18) 0.54832(4) 0.0154(3) Uani 1 1 d . . . . .
H6A H 0.0817(11) 0.834(2) 0.5455(5) 0.021(4) Uiso 1 1 d . . . . .
C7A C 0.18863(9) 0.76312(17) 0.58643(4) 0.0132(2) Uani 1 1 d . . . . .
N8A N 0.28441(7) 0.75889(14) 0.58600(3) 0.0130(2) Uani 1 1 d . . . . .
C51A C 0.15958(11) 0.9514(2) 0.47208(4) 0.0224(3) Uani 1 1 d . . . . .
H51D H 0.1052(17) 1.028(3) 0.4760(7) 0.060(7) Uiso 1 1 d . . . . .
H51E H 0.1406(17) 0.848(4) 0.4552(8) 0.068(7) Uiso 1 1 d . . . . .
H51F H 0.2019(17) 1.027(3) 0.4555(7) 0.059(7) Uiso 1 1 d . . . . .
N71A N 0.14552(8) 0.70339(17) 0.62186(4) 0.0182(2) Uani 1 1 d . . . . .
H71C H 0.0853(15) 0.715(3) 0.6244(6) 0.036(5) Uiso 1 1 d . . . . .
H71D H 0.1794(13) 0.659(3) 0.6434(6) 0.032(5) Uiso 1 1 d . . . . .
N1B N 0.17508(7) -0.03654(15) 0.20575(3) 0.0149(2) Uani 1 1 d . . . . .
C2B C 0.08656(9) -0.02544(19) 0.21835(4) 0.0169(3) Uani 1 1 d . . . . .
H2B H 0.0378(12) -0.068(2) 0.1988(5) 0.021(4) Uiso 1 1 d . . . . .
N3B N 0.06992(7) 0.04675(15) 0.25828(3) 0.0153(2) Uani 1 1 d . . . . .
C3AB C 0.15635(8) 0.08536(17) 0.27285(4) 0.0126(2) Uani 1 1 d . . . . .
N4B N 0.18214(7) 0.15595(14) 0.31129(3) 0.0135(2) Uani 1 1 d . . . . .
C5B C 0.27490(8) 0.17349(17) 0.31746(4) 0.0138(3) Uani 1 1 d . . . . .
C6B C 0.34158(8) 0.12610(17) 0.28615(4) 0.0141(2) Uani 1 1 d . . . . .
H6B H 0.4053(12) 0.146(2) 0.2922(5) 0.021(4) Uiso 1 1 d . . . . .
C7B C 0.31476(8) 0.05138(16) 0.24633(4) 0.0123(2) Uani 1 1 d . . . . .
N8B N 0.21997(7) 0.03558(14) 0.24130(3) 0.0120(2) Uani 1 1 d . . . . .
C51B C 0.30535(10) 0.2443(2) 0.36110(4) 0.0189(3) Uani 1 1 d . . . . .
H51A H 0.3552(12) 0.339(3) 0.3586(6) 0.029(4) Uiso 1 1 d . . . . .
H51B H 0.3339(14) 0.147(3) 0.3771(6) 0.042(5) Uiso 1 1 d . . . . .
H51C H 0.2518(14) 0.294(3) 0.3757(6) 0.038(5) Uiso 1 1 d . . . . .
N71B N 0.36990(7) -0.00706(16) 0.21422(4) 0.0157(2) Uani 1 1 d . . . . .
H71A H 0.3458(12) -0.049(2) 0.1892(6) 0.027(4) Uiso 1 1 d . . . . .
H71B H 0.4315(13) 0.010(2) 0.2176(5) 0.025(4) Uiso 1 1 d . . . . .
O1W O 0.45557(18) 0.8143(4) 0.36587(9) 0.0316(5) Uani 0.5 1 d D . P A 1
H11W H 0.411(2) 0.763(5) 0.3527(13) 0.038 Uiso 0.5 1 d D U P B 1
H12W H 0.432(3) 0.860(5) 0.3888(8) 0.038 Uiso 0.5 1 d D U P C 1
O1W' O 0.45535(18) 0.7144(4) 0.37692(9) 0.0316(5) Uani 0.5 1 d D . P D 2
H11' H 0.412(2) 0.694(5) 0.3589(12) 0.038 Uiso 0.5 1 d D U P E 2
H12' H 0.437(3) 0.772(5) 0.3991(8) 0.038 Uiso 0.5 1 d D U P F 2
O2W O 0.41039(8) 0.96479(17) 0.44161(4) 0.0305(3) Uani 1 1 d . . . . .
H2WA H 0.4585(17) 1.035(3) 0.4481(7) 0.056(7) Uiso 1 1 d . . . . .
H2WB H 0.3791(15) 0.944(3) 0.4667(7) 0.047(6) Uiso 1 1 d . . . . .

loop_
_atom_site_aniso_label
_atom_site_aniso_U_11
_atom_site_aniso_U_22
_atom_site_aniso_U_33
_atom_site_aniso_U_23
_atom_site_aniso_U_13
_atom_site_aniso_U_12
N1A 0.0131(5) 0.0202(6) 0.0179(6) 0.0007(4) -0.0028(4) 0.0001(4)
C2A 0.0143(6) 0.0266(7) 0.0245(7) -0.0003(6) -0.0013(5) -0.0019(5)
N3A 0.0146(5) 0.0254(6) 0.0248(6) -0.0002(5) 0.0025(4) -0.0042(4)
C3AA 0.0162(6) 0.0139(6) 0.0171(6) -0.0024(5) 0.0045(5) -0.0038(5)
N4A 0.0213(5) 0.0153(5) 0.0139(5) -0.0009(4) 0.0035(4) -0.0039(4)
C5A 0.0230(6) 0.0112(6) 0.0136(6) -0.0022(5) 0.0002(5) -0.0002(5)
C6A 0.0159(6) 0.0160(6) 0.0142(6) -0.0006(5) -0.0003(5) 0.0015(5)
C7A 0.0134(6) 0.0122(5) 0.0141(6) -0.0018(5) 0.0020(4) -0.0005(4)
N8A 0.0133(5) 0.0134(5) 0.0123(5) -0.0001(4) 0.0003(4) -0.0012(4)
C51A 0.0316(8) 0.0227(7) 0.0128(6) 0.0015(5) -0.0017(5) -0.0011(6)
N71A 0.0121(5) 0.0279(6) 0.0147(5) 0.0049(5) 0.0015(4) 0.0011(4)
N1B 0.0127(5) 0.0191(5) 0.0130(5) -0.0021(4) -0.0029(4) 0.0010(4)
C2B 0.0117(6) 0.0217(6) 0.0174(6) -0.0025(5) -0.0027(5) 0.0008(5)
N3B 0.0106(5) 0.0198(5) 0.0154(5) -0.0015(4) -0.0008(4) 0.0007(4)
C3AB 0.0100(5) 0.0138(6) 0.0139(6) 0.0018(5) 0.0017(4) 0.0015(4)
N4B 0.0134(5) 0.0151(5) 0.0121(5) 0.0000(4) -0.0001(4) 0.0004(4)
C5B 0.0147(6) 0.0123(6) 0.0145(6) 0.0027(5) -0.0013(4) 0.0001(4)
C6B 0.0099(5) 0.0152(6) 0.0173(6) 0.0019(5) -0.0012(4) -0.0002(5)
C7B 0.0093(5) 0.0112(5) 0.0163(6) 0.0037(5) -0.0003(4) 0.0011(4)
N8B 0.0107(5) 0.0140(5) 0.0112(5) -0.0003(4) -0.0005(4) 0.0006(4)
C51B 0.0192(6) 0.0226(7) 0.0148(6) -0.0015(5) -0.0041(5) 0.0000(5)
N71B 0.0089(5) 0.0214(6) 0.0166(5) -0.0014(4) 0.0003(4) 0.0006(4)
O1W 0.0136(6) 0.0574(16) 0.0239(11) -0.0142(10) -0.0021(7) -0.0028(11)
O1W' 0.0136(6) 0.0574(16) 0.0239(11) -0.0142(10) -0.0021(7) -0.0028(11)
O2W 0.0304(6) 0.0425(7) 0.0186(5) -0.0032(5) 0.0071(4) -0.0179(5)

loop_
_atom_type_symbol
_atom_type_description
_atom_type_scat_dispersion_real
_atom_type_scat_dispersion_imag
_atom_type_scat_source
C C 0.0033 0.0016 'International Tables Vol C Tables 4.2.6.8 and 6.1.1.4'
H H 0.0000 0.0000 'International Tables Vol C Tables 4.2.6.8 and 6.1.1.4'
N N 0.0061 0.0033 'International Tables Vol C Tables 4.2.6.8 and 6.1.1.4'
O O 0.0106 0.0060 'International Tables Vol C Tables 4.2.6.8 and 6.1.1.4'

loop_
_geom_angle_atom_site_label_1
_geom_angle_atom_site_label_2
_geom_angle_atom_site_label_3
_geom_angle
_geom_angle_site_symmetry_1
_geom_angle_site_symmetry_3
C2A N1A N8A 100.16(11) . .
N1A C2A N3A 117.82(12) . .
C3AA N3A C2A 102.67(11) . .
N4A C3AA N3A 128.93(12) . .
N4A C3AA N8A 122.72(11) . .
N3A C3AA N8A 108.35(11) . .
C3AA N4A C5A 115.83(11) . .
N4A C5A C6A 123.55(12) . .
N4A C5A C51A 116.62(12) . .
C6A C5A C51A 119.83(12) . .
C7A C6A C5A 120.46(12) . .
N71A C7A N8A 117.81(11) . .
N71A C7A C6A 127.75(12) . .
N8A C7A C6A 114.43(11) . .
C7A N8A C3AA 122.99(11) . .
C7A N8A N1A 126.01(10) . .
C3AA N8A N1A 110.99(10) . .
C2B N1B N8B 101.03(10) . .
N1B C2B N3B 117.13(11) . .
C3AB N3B C2B 102.68(10) . .
N4B C3AB N3B 128.78(11) . .
N4B C3AB N8B 122.59(11) . .
N3B C3AB N8B 108.62(10) . .
C3AB N4B C5B 115.57(11) . .
N4B C5B C6B 123.56(11) . .
N4B C5B C51B 116.36(11) . .
C6B C5B C51B 120.07(11) . .
C7B C6B C5B 120.83(11) . .
N71B C7B N8B 118.46(11) . .
N71B C7B C6B 127.67(11) . .
N8B C7B C6B 113.85(11) . .
C7B N8B N1B 125.85(10) . .
C7B N8B C3AB 123.58(10) . .
N1B N8B C3AB 110.53(10) . .

loop_
_geom_bond_atom_site_label_1
_geom_bond_atom_site_label_2
_geom_bond_distance
_geom_bond_site_symmetry_2
N1A C2A 1.3273(17) .
N1A N8A 1.3779(15) .
C2A N3A 1.3502(19) .
N3A C3AA 1.3457(17) .
C3AA N4A 1.3361(17) .
C3AA N8A 1.3757(16) .
N4A C5A 1.3460(17) .
C5A C6A 1.3933(18) .
C5A C51A 1.5030(18) .
C6A C7A 1.3930(18) .
C7A N71A 1.3238(16) .
C7A N8A 1.3707(16) .
N1B C2B 1.3268(17) .
N1B N8B 1.3699(14) .
C2B N3B 1.3541(17) .
N3B C3AB 1.3441(16) .
C3AB N4B 1.3384(16) .
C3AB N8B 1.3777(15) .
N4B C5B 1.3463(16) .
C5B C6B 1.3978(17) .
C5B C51B 1.5003(18) .
C6B C7B 1.3911(17) .
C7B N71B 1.3317(16) .
C7B N8B 1.3695(15) .
